data_2226612
loop_
_publ_author_name
'Karthikeyan, N. S.'
'Mahesh, B. Uma'
'Sathiyanarayanan, K.'
'Raghavaiah, P.'
'Rathore, R. S.'

_publ_section_title
;
 (7<i>E</i>)-5-Benzyl-7-(2-chlorobenzylidene)-3-(2-chlorophenyl)-2-phenyl-3,3a,4,5,6,7-hexahydro-2<i>H</i>-pyrazolo[4,3-<i>c</i>]pyridine
;
_journal_coeditor_code NG2791
_journal_issue 7
_journal_name_full 'Acta Crystallographica Section E'
_journal_page_first o1734
_journal_paper_doi 10.1107/S1600536810023317
_journal_volume 66
_journal_year 2010
_chemical_formula_iupac 'C32 H27 Cl2 N3'
_chemical_formula_moiety 'C32 H27 Cl2 N3'
_chemical_formula_sum 'C32 H27 Cl2 N3'
_chemical_formula_weight 524.47
_chemical_melting_point 427(2)
_chemical_name_systematic
;
(7<i>E</i>)-5-Benzyl-7-(2-chlorobenzylidene)-3-(2-chlorophenyl)-2-phenyl-
3,3a,4,5,6,7-hexahydro-2<i>H</i>-pyrazolo[4,3-<i>c</i>]pyridine
;
_space_group_IT_number 14
_symmetry_cell_setting monoclinic
_symmetry_space_group_name_Hall '-P 2ybc'
_symmetry_space_group_name_H-M 'P 1 21/c 1'
_atom_sites_solution_hydrogens geom
_atom_sites_solution_primary direct
_atom_sites_solution_secondary difmap
_cell_angle_alpha 90.00
_cell_angle_beta 113.135(7)
_cell_angle_gamma 90.00
_cell_formula_units_Z 4
_cell_length_a 13.7117(7)
_cell_length_b 15.4451(6)
_cell_length_c 13.6896(9)
_cell_measurement_reflns_used 2998
_cell_measurement_temperature 294(2)
_cell_measurement_theta_max 29.09
_cell_measurement_theta_min 2.63
_cell_volume 2666.0(3)
_computing_cell_refinement 'CrysAlis Pro (Oxford Diffraction, 2009)'
_computing_data_collection 'CrysAlis Pro (Oxford Diffraction, 2009)'
_computing_data_reduction 'CrysAlis Pro (Oxford Diffraction, 2009)'
_computing_molecular_graphics 'ORTEP-3 (Farrugia, 1997) and PLATON (Spek, 2009)'
_computing_publication_material 'SHELXL97 (Sheldrick, 2008) and PLATON (Spek, 2009)'
_computing_structure_refinement 'SHELXL97 (Sheldrick, 2008)'
_computing_structure_solution 'SHELXS97 (Sheldrick, 2008)'
_diffrn_ambient_temperature 294(2)
_diffrn_detector_area_resol_mean 16.3291
_diffrn_measured_fraction_theta_full 0.999
_diffrn_measured_fraction_theta_max 0.999
_diffrn_measurement_device_type 'Oxford Diffraction Xcalibur Eos Gemini'
_diffrn_measurement_method '\w scan'
_diffrn_radiation_monochromator graphite
_diffrn_radiation_source 'Enhance (Mo) X-ray Source'
_diffrn_radiation_type MoK\a
_diffrn_radiation_wavelength 0.71073
_diffrn_reflns_av_R_equivalents 0.0488
_diffrn_reflns_av_sigmaI/netI 0.1045
_diffrn_reflns_limit_h_max 17
_diffrn_reflns_limit_h_min -14
_diffrn_reflns_limit_k_max 17
_diffrn_reflns_limit_k_min -19
_diffrn_reflns_limit_l_max 17
_diffrn_reflns_limit_l_min -15
_diffrn_reflns_number 11774
_diffrn_reflns_theta_full 25.00
_diffrn_reflns_theta_max 26.37
_diffrn_reflns_theta_min 2.64
_exptl_absorpt_coefficient_mu 0.270
_exptl_absorpt_correction_T_max 0.9430
_exptl_absorpt_correction_T_min 0.9091
_exptl_absorpt_correction_type multi-scan
_exptl_absorpt_process_details '(CrysAlis Pro; Oxford Diffraction, 2009)'
_exptl_crystal_colour colorless
_exptl_crystal_density_diffrn 1.307
_exptl_crystal_density_method 'not measured'
_exptl_crystal_description plate
_exptl_crystal_F_000 1096
_exptl_crystal_size_max 0.36
_exptl_crystal_size_mid 0.26
_exptl_crystal_size_min 0.22
_refine_diff_density_max 0.165
_refine_diff_density_min -0.226
_refine_ls_extinction_method none
_refine_ls_goodness_of_fit_ref 0.832
_refine_ls_hydrogen_treatment constr
_refine_ls_matrix_type full
_refine_ls_number_parameters 334
_refine_ls_number_reflns 5436
_refine_ls_number_restraints 0
_refine_ls_restrained_S_all 0.832
_refine_ls_R_factor_all 0.1349
_refine_ls_R_factor_gt 0.0486
_refine_ls_shift/su_max 0.000
_refine_ls_shift/su_mean 0.000
_refine_ls_structure_factor_coef Fsqd
_refine_ls_weighting_details 'calc w=1/[\s^2^(Fo^2^)+(0.0389P)^2^+0.0000P] where P=(Fo^2^+2Fc^2^)/3'
_refine_ls_weighting_scheme calc
_refine_ls_wR_factor_gt 0.0820
_refine_ls_wR_factor_ref 0.0981
_reflns_number_gt 2483
_reflns_number_total 5436
_reflns_threshold_expression I>2\s(I)
_cod_data_source_file ng2791.cif
_cod_data_source_block I
_cod_original_cell_volume 2666.0(2)
_cod_original_sg_symbol_H-M 'P 21/c'
_cod_database_code 2226612
_cod_database_fobs_code 2226612

loop_
_symmetry_equiv_pos_as_xyz
'x, y, z'
'-x, y+1/2, -z+1/2'
'-x, -y, -z'
'x, -y+1/2, z+1/2'

loop_
_atom_site_type_symbol
_atom_site_label
_atom_site_fract_x
_atom_site_fract_y
_atom_site_fract_z
_atom_site_U_iso_or_equiv
_atom_site_adp_type
_atom_site_calc_flag
_atom_site_refinement_flags
_atom_site_occupancy
_atom_site_disorder_assembly
_atom_site_disorder_group
C C3 0.68994(17) 0.48100(13) 0.39914(17) 0.0384(6) Uani d . 1 . .
H H3 0.7343 0.4316 0.3979 0.046 Uiso calc R 1 . .
C C3A 0.60177(16) 0.44975(13) 0.43353(18) 0.0372(6) Uani d . 1 . .
H H3A 0.5847 0.4958 0.4735 0.045 Uiso calc R 1 . .
C C4 0.62227(17) 0.36610(14) 0.49646(19) 0.0466(7) Uani d . 1 . .
H H4A 0.6489 0.3225 0.4623 0.056 Uiso calc R 1 . .
H H4B 0.6753 0.3756 0.5675 0.056 Uiso calc R 1 . .
C C6 0.44171(18) 0.31461(13) 0.39584(19) 0.0483(7) Uani d . 1 . .
H H6A 0.3770 0.2970 0.4031 0.058 Uiso calc R 1 . .
H H6B 0.4665 0.2659 0.3671 0.058 Uiso calc R 1 . .
C C7 0.41706(18) 0.38915(13) 0.31845(19) 0.0399(6) Uani d . 1 . .
C C7A 0.51168(17) 0.43857(14) 0.32849(19) 0.0396(6) Uani d . 1 . .
C C8 0.67598(17) 0.52120(13) 0.21565(19) 0.0372(6) Uani d . 1 . .
C C9 0.78552(18) 0.51570(14) 0.24683(19) 0.0440(6) Uani d . 1 . .
H H9 0.8286 0.5028 0.3170 0.053 Uiso calc R 1 . .
C C10 0.8300(2) 0.52943(15) 0.1736(2) 0.0538(7) Uani d . 1 . .
H H10 0.9033 0.5261 0.1954 0.065 Uiso calc R 1 . .
C C11 0.7685(2) 0.54792(15) 0.0691(2) 0.0565(7) Uani d . 1 . .
H H11 0.7992 0.5561 0.0202 0.068 Uiso calc R 1 . .
C C12 0.6598(2) 0.55403(15) 0.0385(2) 0.0563(7) Uani d . 1 . .
H H12 0.6173 0.5671 -0.0317 0.068 Uiso calc R 1 . .
C C13 0.61374(19) 0.54113(14) 0.1102(2) 0.0491(7) Uani d . 1 . .
H H13 0.5406 0.5458 0.0882 0.059 Uiso calc R 1 . .
C C14 0.75983(17) 0.55254(13) 0.46627(18) 0.0371(6) Uani d . 1 . .
C C15 0.86179(18) 0.53885(15) 0.54037(19) 0.0496(7) Uani d . 1 . .
C C16 0.9251(2) 0.60585(19) 0.5984(2) 0.0626(8) Uani d . 1 . .
H H16 0.9935 0.5946 0.6474 0.075 Uiso calc R 1 . .
C C17 0.8869(2) 0.68811(19) 0.5834(2) 0.0629(8) Uani d . 1 . .
H H17 0.9297 0.7336 0.6211 0.075 Uiso calc R 1 . .
C C18 0.7853(2) 0.70400(16) 0.5126(2) 0.0603(8) Uani d . 1 . .
H H18 0.7584 0.7601 0.5038 0.072 Uiso calc R 1 . .
C C19 0.72281(19) 0.63714(15) 0.4546(2) 0.0494(7) Uani d . 1 . .
H H19 0.6542 0.6489 0.4064 0.059 Uiso calc R 1 . .
C C20 0.5425(2) 0.25732(14) 0.5690(2) 0.0565(7) Uani d . 1 . .
H H20A 0.5710 0.2125 0.5381 0.068 Uiso calc R 1 . .
H H20B 0.4757 0.2366 0.5688 0.068 Uiso calc R 1 . .
C C21 0.6183(2) 0.27240(15) 0.6818(2) 0.0503(7) Uani d . 1 . .
C C22 0.7124(2) 0.22752(18) 0.7258(3) 0.0785(10) Uani d . 1 . .
H H22 0.7295 0.1863 0.6855 0.094 Uiso calc R 1 . .
C C23 0.7823(3) 0.2434(2) 0.8303(4) 0.0997(14) Uani d . 1 . .
H H23 0.8460 0.2132 0.8594 0.120 Uiso calc R 1 . .
C C24 0.7569(3) 0.3035(2) 0.8899(3) 0.0999(14) Uani d . 1 . .
H H24 0.8035 0.3141 0.9596 0.120 Uiso calc R 1 . .
C C25 0.6636(3) 0.34798(18) 0.8477(2) 0.0777(9) Uani d . 1 . .
H H25 0.6462 0.3886 0.8884 0.093 Uiso calc R 1 . .
C C26 0.5955(2) 0.33212(16) 0.7442(2) 0.0601(8) Uani d . 1 . .
H H26 0.5322 0.3628 0.7156 0.072 Uiso calc R 1 . .
C C27 0.32178(17) 0.41049(14) 0.2455(2) 0.0456(6) Uani d . 1 . .
H H27 0.3200 0.4618 0.2092 0.055 Uiso calc R 1 . .
C C28 0.21940(17) 0.36564(15) 0.21350(18) 0.0413(6) Uani d . 1 . .
C C29 0.12329(18) 0.41044(14) 0.1697(2) 0.0454(6) Uani d . 1 . .
C C30 0.02629(18) 0.36958(16) 0.1313(2) 0.0552(7) Uani d . 1 . .
H H30 -0.0359 0.4017 0.1019 0.066 Uiso calc R 1 . .
C C31 0.0221(2) 0.28080(17) 0.1368(2) 0.0593(8) Uani d . 1 . .
H H31 -0.0429 0.2524 0.1113 0.071 Uiso calc R 1 . .
C C32 0.1142(2) 0.23457(15) 0.1800(2) 0.0570(8) Uani d . 1 . .
H H32 0.1115 0.1746 0.1845 0.068 Uiso calc R 1 . .
C C33 0.21102(19) 0.27578(15) 0.21688(19) 0.0507(7) Uani d . 1 . .
H H33 0.2726 0.2428 0.2448 0.061 Uiso calc R 1 . .
N N1 0.52729(14) 0.47054(11) 0.24903(16) 0.0431(5) Uani d . 1 . .
N N2 0.62818(14) 0.51001(11) 0.28892(15) 0.0403(5) Uani d . 1 . .
N N5 0.52271(14) 0.33591(11) 0.50228(15) 0.0428(5) Uani d . 1 . .
Cl Cl1 0.91528(6) 0.43491(4) 0.56217(7) 0.0870(3) Uani d . 1 . .
Cl Cl2 0.12374(5) 0.52302(4) 0.16351(7) 0.0764(3) Uani d . 1 . .

loop_
_atom_site_aniso_label
_atom_site_aniso_U_11
_atom_site_aniso_U_22
_atom_site_aniso_U_33
_atom_site_aniso_U_12
_atom_site_aniso_U_13
_atom_site_aniso_U_23
C3 0.0318(12) 0.0456(13) 0.0375(14) 0.0018(11) 0.0133(12) 0.0007(12)
C3A 0.0334(13) 0.0410(14) 0.0401(14) -0.0001(10) 0.0174(12) -0.0006(12)
C4 0.0388(14) 0.0504(15) 0.0494(16) -0.0005(11) 0.0161(14) 0.0036(13)
C6 0.0433(15) 0.0498(15) 0.0512(17) -0.0036(12) 0.0179(14) -0.0057(13)
C7 0.0361(14) 0.0483(14) 0.0384(15) -0.0021(11) 0.0179(13) -0.0016(12)
C7A 0.0332(14) 0.0460(14) 0.0429(16) 0.0006(11) 0.0187(13) 0.0023(12)
C8 0.0335(14) 0.0410(13) 0.0380(14) -0.0044(11) 0.0152(13) -0.0030(12)
C9 0.0394(15) 0.0571(15) 0.0380(15) 0.0010(12) 0.0180(13) -0.0014(12)
C10 0.0424(15) 0.0719(17) 0.0555(18) -0.0033(13) 0.0281(16) -0.0068(15)
C11 0.0635(19) 0.0644(17) 0.0556(19) -0.0102(14) 0.0384(17) -0.0052(15)
C12 0.0599(19) 0.0697(17) 0.0403(16) -0.0072(14) 0.0208(16) 0.0048(14)
C13 0.0379(14) 0.0639(17) 0.0440(16) -0.0046(12) 0.0143(14) 0.0015(14)
C14 0.0351(13) 0.0438(14) 0.0352(14) -0.0031(11) 0.0167(12) -0.0005(12)
C15 0.0405(14) 0.0607(16) 0.0414(15) -0.0023(13) 0.0095(14) -0.0021(13)
C16 0.0460(16) 0.084(2) 0.0463(18) -0.0079(16) 0.0063(15) -0.0097(16)
C17 0.063(2) 0.074(2) 0.0553(19) -0.0245(16) 0.0269(17) -0.0207(16)
C18 0.070(2) 0.0479(15) 0.072(2) -0.0065(14) 0.0376(19) -0.0086(15)
C19 0.0418(15) 0.0516(16) 0.0548(17) 0.0009(13) 0.0187(14) -0.0034(14)
C20 0.0609(17) 0.0449(15) 0.0643(19) -0.0002(13) 0.0252(17) 0.0074(14)
C21 0.0457(16) 0.0430(15) 0.0597(19) 0.0010(13) 0.0179(16) 0.0206(15)
C22 0.063(2) 0.0688(19) 0.102(3) 0.0148(16) 0.031(2) 0.037(2)
C23 0.051(2) 0.090(3) 0.130(4) 0.010(2) 0.007(3) 0.064(3)
C24 0.073(3) 0.095(3) 0.090(3) -0.032(2) -0.013(2) 0.049(2)
C25 0.083(2) 0.077(2) 0.057(2) -0.0231(18) 0.010(2) 0.0085(18)
C26 0.0543(18) 0.0576(17) 0.0574(19) -0.0043(14) 0.0100(17) 0.0125(16)
C27 0.0397(15) 0.0499(14) 0.0486(17) -0.0030(12) 0.0189(14) 0.0001(13)
C28 0.0369(14) 0.0516(15) 0.0361(15) -0.0030(12) 0.0152(13) -0.0033(12)
C29 0.0399(15) 0.0487(14) 0.0493(16) -0.0047(12) 0.0193(14) 0.0013(13)
C30 0.0377(15) 0.0598(17) 0.0600(19) 0.0001(12) 0.0104(15) 0.0037(15)
C31 0.0448(16) 0.0624(18) 0.0586(19) -0.0144(14) 0.0072(16) -0.0048(15)
C32 0.0527(17) 0.0477(15) 0.0564(18) -0.0077(13) 0.0060(16) -0.0058(14)
C33 0.0448(16) 0.0528(16) 0.0465(16) -0.0005(12) 0.0093(14) -0.0077(13)
N1 0.0299(11) 0.0542(12) 0.0451(13) -0.0051(9) 0.0145(11) -0.0001(11)
N2 0.0287(11) 0.0570(12) 0.0350(12) -0.0049(9) 0.0124(10) 0.0001(10)
N5 0.0400(12) 0.0443(11) 0.0434(12) -0.0051(9) 0.0156(11) 0.0044(10)
Cl1 0.0653(5) 0.0766(5) 0.0839(6) 0.0217(4) -0.0087(5) 0.0038(4)
Cl2 0.0549(4) 0.0535(4) 0.1194(7) 0.0007(3) 0.0327(5) 0.0127(4)

loop_
_atom_type_symbol
_atom_type_description
_atom_type_scat_dispersion_real
_atom_type_scat_dispersion_imag
_atom_type_scat_source
C C 0.0033 0.0016 'International Tables Vol C Tables 4.2.6.8 and 6.1.1.4'
H H 0.0000 0.0000 'International Tables Vol C Tables 4.2.6.8 and 6.1.1.4'
N N 0.0061 0.0033 'International Tables Vol C Tables 4.2.6.8 and 6.1.1.4'
Cl Cl 0.1484 0.1585 'International Tables Vol C Tables 4.2.6.8 and 6.1.1.4'

loop_
_geom_angle_atom_site_label_1
_geom_angle_atom_site_label_2
_geom_angle_atom_site_label_3
_geom_angle_site_symmetry_1
_geom_angle_site_symmetry_3
_geom_angle
_geom_angle_publ_flag
N2 C3 C14 . . 111.73(17) ?
N2 C3 C3A . . 101.74(17) ?
C14 C3 C3A . . 115.45(19) ?
N2 C3 H3 . . 109.2 ?
C14 C3 H3 . . 109.2 ?
C3A C3 H3 . . 109.2 ?
C7A C3A C4 . . 110.32(17) ?
C7A C3A C3 . . 101.19(18) ?
C4 C3A C3 . . 116.68(18) ?
C7A C3A H3A . . 109.4 ?
C4 C3A H3A . . 109.4 ?
C3 C3A H3A . . 109.4 ?
N5 C4 C3A . . 109.35(17) ?
N5 C4 H4A . . 109.8 ?
C3A C4 H4A . . 109.8 ?
N5 C4 H4B . . 109.8 ?
C3A C4 H4B . . 109.8 ?
H4A C4 H4B . . 108.3 ?
N5 C6 C7 . . 113.30(17) ?
N5 C6 H6A . . 108.9 ?
C7 C6 H6A . . 108.9 ?
N5 C6 H6B . . 108.9 ?
C7 C6 H6B . . 108.9 ?
H6A C6 H6B . . 107.7 ?
C27 C7 C7A . . 120.7(2) ?
C27 C7 C6 . . 126.6(2) ?
C7A C7 C6 . . 112.69(19) ?
N1 C7A C7 . . 123.8(2) ?
N1 C7A C3A . . 114.9(2) ?
C7 C7A C3A . . 121.2(2) ?
C13 C8 C9 . . 118.6(2) ?
C13 C8 N2 . . 119.9(2) ?
C9 C8 N2 . . 121.5(2) ?
C10 C9 C8 . . 120.0(2) ?
C10 C9 H9 . . 120.0 ?
C8 C9 H9 . . 120.0 ?
C11 C10 C9 . . 121.4(2) ?
C11 C10 H10 . . 119.3 ?
C9 C10 H10 . . 119.3 ?
C10 C11 C12 . . 118.5(3) ?
C10 C11 H11 . . 120.7 ?
C12 C11 H11 . . 120.7 ?
C13 C12 C11 . . 121.1(3) ?
C13 C12 H12 . . 119.5 ?
C11 C12 H12 . . 119.5 ?
C12 C13 C8 . . 120.4(2) ?
C12 C13 H13 . . 119.8 ?
C8 C13 H13 . . 119.8 ?
C15 C14 C19 . . 116.5(2) ?
C15 C14 C3 . . 123.4(2) ?
C19 C14 C3 . . 120.10(19) ?
C16 C15 C14 . . 122.2(2) ?
C16 C15 Cl1 . . 117.7(2) ?
C14 C15 Cl1 . . 120.18(18) ?
C17 C16 C15 . . 119.7(2) ?
C17 C16 H16 . . 120.2 ?
C15 C16 H16 . . 120.2 ?
C16 C17 C18 . . 119.9(2) ?
C16 C17 H17 . . 120.1 ?
C18 C17 H17 . . 120.1 ?
C17 C18 C19 . . 120.2(2) ?
C17 C18 H18 . . 119.9 ?
C19 C18 H18 . . 119.9 ?
C18 C19 C14 . . 121.5(2) ?
C18 C19 H19 . . 119.2 ?
C14 C19 H19 . . 119.2 ?
N5 C20 C21 . . 113.11(18) ?
N5 C20 H20A . . 109.0 ?
C21 C20 H20A . . 109.0 ?
N5 C20 H20B . . 109.0 ?
C21 C20 H20B . . 109.0 ?
H20A C20 H20B . . 107.8 ?
C26 C21 C22 . . 118.0(3) ?
C26 C21 C20 . . 120.6(2) ?
C22 C21 C20 . . 121.5(3) ?
C21 C22 C23 . . 120.5(3) ?
C21 C22 H22 . . 119.8 ?
C23 C22 H22 . . 119.8 ?
C24 C23 C22 . . 119.8(3) ?
C24 C23 H23 . . 120.1 ?
C22 C23 H23 . . 120.1 ?
C25 C24 C23 . . 120.3(3) ?
C25 C24 H24 . . 119.8 ?
C23 C24 H24 . . 119.8 ?
C24 C25 C26 . . 119.3(3) ?
C24 C25 H25 . . 120.4 ?
C26 C25 H25 . . 120.4 ?
C21 C26 C25 . . 122.1(3) ?
C21 C26 H26 . . 119.0 ?
C25 C26 H26 . . 119.0 ?
C7 C27 C28 . . 130.2(2) ?
C7 C27 H27 . . 114.9 ?
C28 C27 H27 . . 114.9 ?
C33 C28 C29 . . 115.5(2) ?
C33 C28 C27 . . 122.7(2) ?
C29 C28 C27 . . 121.6(2) ?
C30 C29 C28 . . 122.9(2) ?
C30 C29 Cl2 . . 117.43(18) ?
C28 C29 Cl2 . . 119.63(17) ?
C31 C30 C29 . . 119.4(2) ?
C31 C30 H30 . . 120.3 ?
C29 C30 H30 . . 120.3 ?
C32 C31 C30 . . 119.6(2) ?
C32 C31 H31 . . 120.2 ?
C30 C31 H31 . . 120.2 ?
C31 C32 C33 . . 120.7(2) ?
C31 C32 H32 . . 119.6 ?
C33 C32 H32 . . 119.6 ?
C32 C33 C28 . . 121.9(2) ?
C32 C33 H33 . . 119.1 ?
C28 C33 H33 . . 119.1 ?
C7A N1 N2 . . 107.59(19) ?
C8 N2 N1 . . 115.95(18) ?
C8 N2 C3 . . 121.56(17) ?
N1 N2 C3 . . 110.18(17) ?
C4 N5 C20 . . 110.11(18) ?
C4 N5 C6 . . 111.69(18) ?
C20 N5 C6 . . 108.06(17) ?

loop_
_geom_bond_atom_site_label_1
_geom_bond_atom_site_label_2
_geom_bond_site_symmetry_2
_geom_bond_distance
_geom_bond_publ_flag
C3 N2 . 1.480(3) ?
C3 C14 . 1.514(3) ?
C3 C3A . 1.537(3) ?
C3 H3 . 0.9800 ?
C3A C7A . 1.493(3) ?
C3A C4 . 1.517(3) ?
C3A H3A . 0.9800 ?
C4 N5 . 1.474(3) ?
C4 H4A . 0.9700 ?
C4 H4B . 0.9700 ?
C6 N5 . 1.481(3) ?
C6 C7 . 1.510(3) ?
C6 H6A . 0.9700 ?
C6 H6B . 0.9700 ?
C7 C27 . 1.337(3) ?
C7 C7A . 1.464(3) ?
C7A N1 . 1.287(3) ?
C8 C13 . 1.392(3) ?
C8 C9 . 1.393(3) ?
C8 N2 . 1.408(3) ?
C9 C10 . 1.379(3) ?
C9 H9 . 0.9300 ?
C10 C11 . 1.375(3) ?
C10 H10 . 0.9300 ?
C11 C12 . 1.383(3) ?
C11 H11 . 0.9300 ?
C12 C13 . 1.375(3) ?
C12 H12 . 0.9300 ?
C13 H13 . 0.9300 ?
C14 C15 . 1.383(3) ?
C14 C19 . 1.388(3) ?
C15 C16 . 1.383(3) ?
C15 Cl1 . 1.741(2) ?
C16 C17 . 1.359(3) ?
C16 H16 . 0.9300 ?
C17 C18 . 1.372(3) ?
C17 H17 . 0.9300 ?
C18 C19 . 1.377(3) ?
C18 H18 . 0.9300 ?
C19 H19 . 0.9300 ?
C20 N5 . 1.478(3) ?
C20 C21 . 1.503(3) ?
C20 H20A . 0.9700 ?
C20 H20B . 0.9700 ?
C21 C26 . 1.373(3) ?
C21 C22 . 1.377(3) ?
C22 C23 . 1.397(4) ?
C22 H22 . 0.9300 ?
C23 C24 . 1.368(5) ?
C23 H23 . 0.9300 ?
C24 C25 . 1.364(4) ?
C24 H24 . 0.9300 ?
C25 C26 . 1.379(3) ?
C25 H25 . 0.9300 ?
C26 H26 . 0.9300 ?
C27 C28 . 1.470(3) ?
C27 H27 . 0.9300 ?
C28 C33 . 1.395(3) ?
C28 C29 . 1.398(3) ?
C29 C30 . 1.376(3) ?
C29 Cl2 . 1.741(2) ?
C30 C31 . 1.376(3) ?
C30 H30 . 0.9300 ?
C31 C32 . 1.367(3) ?
C31 H31 . 0.9300 ?
C32 C33 . 1.376(3) ?
C32 H32 . 0.9300 ?
C33 H33 . 0.9300 ?
N1 N2 . 1.411(2) ?

loop_
_geom_hbond_atom_site_label_D
_geom_hbond_atom_site_label_H
_geom_hbond_atom_site_label_A
_geom_hbond_site_symmetry_A
_geom_hbond_distance_DH
_geom_hbond_distance_HA
_geom_hbond_distance_DA
_geom_hbond_angle_DHA
_geom_hbond_publ_flag
C3 H3 Cl1 . 0.98 2.61 3.101(2) 111 y
C27 H27 Cl2 . 0.93 2.68 3.043(3) 104 y

loop_
_geom_torsion_atom_site_label_1
_geom_torsion_atom_site_label_2
_geom_torsion_atom_site_label_3
_geom_torsion_atom_site_label_4
_geom_torsion_site_symmetry_1
_geom_torsion_site_symmetry_2
_geom_torsion_site_symmetry_3
_geom_torsion_site_symmetry_4
_geom_torsion
_geom_torsion_publ_flag
N2 C3 C3A C7A . . . . 18.3(2) ?
C14 C3 C3A C7A . . . . 139.43(18) ?
N2 C3 C3A C4 . . . . 137.96(19) ?
C14 C3 C3A C4 . . . . -100.9(2) ?
C7A C3A C4 N5 . . . . -52.9(2) ?
C3 C3A C4 N5 . . . . -167.63(18) ?
N5 C6 C7 C27 . . . . -141.8(2) ?
N5 C6 C7 C7A . . . . 39.4(3) ?
C27 C7 C7A N1 . . . . -36.8(3) ?
C6 C7 C7A N1 . . . . 142.1(2) ?
C27 C7 C7A C3A . . . . 147.8(2) ?
C6 C7 C7A C3A . . . . -33.3(3) ?
C4 C3A C7A N1 . . . . -135.4(2) ?
C3 C3A C7A N1 . . . . -11.3(2) ?
C4 C3A C7A C7 . . . . 40.4(3) ?
C3 C3A C7A C7 . . . . 164.53(19) ?
C13 C8 C9 C10 . . . . -0.4(3) ?
N2 C8 C9 C10 . . . . -178.2(2) ?
C8 C9 C10 C11 . . . . -0.6(4) ?
C9 C10 C11 C12 . . . . 1.1(4) ?
C10 C11 C12 C13 . . . . -0.6(4) ?
C11 C12 C13 C8 . . . . -0.3(4) ?
C9 C8 C13 C12 . . . . 0.8(3) ?
N2 C8 C13 C12 . . . . 178.6(2) ?
N2 C3 C14 C15 . . . . -140.5(2) ?
C3A C3 C14 C15 . . . . 103.9(3) ?
N2 C3 C14 C19 . . . . 39.0(3) ?
C3A C3 C14 C19 . . . . -76.6(3) ?
C19 C14 C15 C16 . . . . -1.5(4) ?
C3 C14 C15 C16 . . . . 178.0(2) ?
C19 C14 C15 Cl1 . . . . 179.33(19) ?
C3 C14 C15 Cl1 . . . . -1.2(3) ?
C14 C15 C16 C17 . . . . 0.3(4) ?
Cl1 C15 C16 C17 . . . . 179.5(2) ?
C15 C16 C17 C18 . . . . 1.3(4) ?
C16 C17 C18 C19 . . . . -1.8(4) ?
C17 C18 C19 C14 . . . . 0.6(4) ?
C15 C14 C19 C18 . . . . 1.1(4) ?
C3 C14 C19 C18 . . . . -178.5(2) ?
N5 C20 C21 C26 . . . . 59.8(3) ?
N5 C20 C21 C22 . . . . -119.9(2) ?
C26 C21 C22 C23 . . . . -0.6(4) ?
C20 C21 C22 C23 . . . . 179.1(2) ?
C21 C22 C23 C24 . . . . 0.5(5) ?
C22 C23 C24 C25 . . . . 0.0(5) ?
C23 C24 C25 C26 . . . . -0.4(5) ?
C22 C21 C26 C25 . . . . 0.2(4) ?
C20 C21 C26 C25 . . . . -179.5(2) ?
C24 C25 C26 C21 . . . . 0.3(4) ?
C7A C7 C27 C28 . . . . 172.6(2) ?
C6 C7 C27 C28 . . . . -6.1(4) ?
C7 C27 C28 C33 . . . . -31.2(4) ?
C7 C27 C28 C29 . . . . 153.8(3) ?
C33 C28 C29 C30 . . . . -0.6(4) ?
C27 C28 C29 C30 . . . . 174.7(2) ?
C33 C28 C29 Cl2 . . . . 178.85(18) ?
C27 C28 C29 Cl2 . . . . -5.9(3) ?
C28 C29 C30 C31 . . . . 0.9(4) ?
Cl2 C29 C30 C31 . . . . -178.6(2) ?
C29 C30 C31 C32 . . . . -0.2(4) ?
C30 C31 C32 C33 . . . . -0.8(4) ?
C31 C32 C33 C28 . . . . 1.1(4) ?
C29 C28 C33 C32 . . . . -0.4(4) ?
C27 C28 C33 C32 . . . . -175.6(2) ?
C7 C7A N1 N2 . . . . -177.40(19) ?
C3A C7A N1 N2 . . . . -1.7(3) ?
C13 C8 N2 N1 . . . . 35.8(3) ?
C9 C8 N2 N1 . . . . -146.42(19) ?
C13 C8 N2 C3 . . . . 174.33(19) ?
C9 C8 N2 C3 . . . . -7.9(3) ?
C7A N1 N2 C8 . . . . 158.2(2) ?
C7A N1 N2 C3 . . . . 15.1(2) ?
C14 C3 N2 C8 . . . . 74.5(2) ?
C3A C3 N2 C8 . . . . -161.78(18) ?
C14 C3 N2 N1 . . . . -144.89(18) ?
C3A C3 N2 N1 . . . . -21.2(2) ?
C3A C4 N5 C20 . . . . -176.51(18) ?
C3A C4 N5 C6 . . . . 63.4(2) ?
C21 C20 N5 C4 . . . . 61.7(3) ?
C21 C20 N5 C6 . . . . -176.1(2) ?
C7 C6 N5 C4 . . . . -56.7(2) ?
C7 C6 N5 C20 . . . . -178.0(2) ?
